data_2011493
loop_
_publ_author_name
'Schultz, Arthur J.'
'Figgis, Brian N.'
'Sobolev, Alexandre N.'

_publ_section_title
;
Na~2~Fe(CN)~5~NO.2D~2~O at 11 and 293 K
by X-ray and at 15 K by neutron diffraction
;
_journal_name_full 'Acta Crystallographica, Section C'
_journal_page_first 1289
_journal_page_last 1291
_journal_paper_doi 10.1107/S0108270100008763
_journal_volume 56
_journal_year 2000
_chemical_formula_moiety 'Na2 Fe (C N)5 N O , 2D2 O'
_chemical_formula_sum 'C5 D4 Fe N6 Na2 O3'
_chemical_formula_weight 301.97
_chemical_name_common 'Sodium nitroprusside, deuterated'
_space_group_IT_number 58
_space_group_name_Hall '-P 2 2n'
_space_group_name_H-M_alt 'P n n m'
_symmetry_cell_setting orthorhombic
_symmetry_space_group_name_Hall '-P 2 2n'
_symmetry_space_group_name_H-M 'P n n m'
_cell_angle_alpha 90.00
_cell_angle_beta 90.00
_cell_angle_gamma 90.00
_cell_formula_units_Z 4
_cell_length_a 6.124(2)
_cell_length_b 11.837(5)
_cell_length_c 15.547(6)
_cell_measurement_temperature 11.0(10)
_cell_volume 1127.0(7)
_diffrn_ambient_temperature 11(2)
_exptl_crystal_density_diffrn 1.780
_cod_depositor_comments
;
The following automatic conversions were performed:
'_symmetry_cell_setting' value 'Orthorhombic' changed to 'orthorhombic'
according to '/home/saulius/struct/CIF-dictionaries/cif_core.dic'
dictionary named 'cif_core.dic' version 2.4.1 from 2010-06-29.

Automatic conversion script
Id: cif_fix_enum 1527 2010-12-29 10:47:43Z saulius 
;
_cod_database_code 2011493

loop_
_symmetry_equiv_pos_as_xyz
'x, y, z'
'-x, -y, z'
'-x+1/2, y+1/2, -z+1/2'
'x+1/2, -y+1/2, -z+1/2'
'-x, -y, -z'
'x, y, -z'
'x-1/2, -y-1/2, z-1/2'
'-x-1/2, y-1/2, z-1/2'

loop_
_atom_site_label
_atom_site_fract_x
_atom_site_fract_y
_atom_site_fract_z
_atom_site_U_iso_or_equiv
_atom_site_adp_type
_atom_site_calc_flag
_atom_site_refinement_flags
_atom_site_occupancy
_atom_site_disorder_assembly
_atom_site_disorder_group
_atom_site_type_symbol
Fe1 0.500791(12) .280406(6) 0.5 .00324(2) Uani d S 1 . . Fe
Na1 0.5 0 0.245992(17) .00649(4) Uani d S 1 . . Na
Na2 0 0 0.378142(18) .00712(4) Uani d S 1 . . Na
O1 0.88845(8) .40507(4) 0.5 .01010(6) Uani d S 1 . . O
O2 0.17170(6) .12253(3) 0.26872(2) .00956(4) Uani d . 1 . . O
N1 0.72761(7) .35799(4) 0.5 .00550(5) Uani d S 1 . . N
N2 0.09861(9) .12392(4) 0.5 .00859(6) Uani d S 1 . . N
N3 0.66704(6) .11951(3) 0.35800(2) .00868(4) Uani d . 1 . . N
N4 0.25023(6) .40559(3) 0.35539(2) .00944(5) Uani d . 1 . . N
C1 0.24954(9) .18302(4) 0.5 .00629(6) Uani d S 1 . . C
C2 0.60734(6) .17961(3) 0.41208(2) .00631(4) Uani d . 1 . . C
C3 0.34600(6) .36209(3) 0.41082(2) .00647(4) Uani d . 1 . . C
D1 0.180(2) .1871(11) 0.2860(9) .028(3) Uiso d . 1 . . D
D2 0.067(2) .1251(12) 0.2343(9) .033(3) Uiso d . 1 . . D

loop_
_atom_site_aniso_label
_atom_site_aniso_U_11
_atom_site_aniso_U_22
_atom_site_aniso_U_33
_atom_site_aniso_U_12
_atom_site_aniso_U_13
_atom_site_aniso_U_23
Fe1 .00376(2) .00314(2) .00281(2) -.00007(2) 0 0
Na1 .00717(9) .00675(8) .00556(8) -.00082(7) 0 0
Na2 .00758(9) .00724(8) .00653(8) .00047(7) 0 0
O1 .00714(14) .00948(14) .01369(16) -.00352(11) 0 0
O2 .01005(11) .00910(9) .00953(10) .00055(8) -.00120(8) .00060(8)
N1 .00570(13) .00509(12) .00571(12) -.00035(10) 0 0
N2 .00811(15) .00843(14) .00923(14) -.00269(12) 0 0
N3 .00936(11) .00908(10) .00760(10) .00131(8) .00026(8) -.00294(8)
N4 .00994(12) .01124(11) .00715(10) .00196(9) -.00136(8) .00239(8)
C1 .00650(15) .00627(14) .00611(13) -.00100(11) 0 0
C2 .00701(11) .00636(10) .00556(9) .00050(8) .00009(8) -.00097(8)
C3 .00723(11) .00682(10) .00537(10) .00080(8) -.00038(8) .00079(8)

loop_
_geom_bond_atom_site_label_1
_geom_bond_atom_site_label_2
_geom_bond_site_symmetry_2
_geom_bond_distance
_geom_bond_publ_flag
Fe1 N1 . 1.6652(6) no
Fe1 C1 . 1.9226(7) no
Fe1 C2 . 1.9281(6) no
Fe1 C3 . 1.9380(6) no
Na1 O2 . 2.5042(7) no
Na1 N3 . 2.4658(7) no
Na1 N4 4 2.4661(7) no
Na2 O2 . 2.4705(7) no
Na2 N2 . 2.4710(8) no
Na2 N3 1_455 2.5014(7) no
O1 N1 . 1.1317(7) no
O2 D1 . .810(10) no
O2 D2 . .83(2) no
N2 C1 . 1.1591(8) no
N3 C2 . 1.1604(6) no
N4 C3 . 1.1627(6) no
Fe1 C2 6_556 1.9281(6) no
Fe1 C3 6_556 1.9380(6) no
Na1 N3 2_655 2.4658(7) no
Na1 N4 3_545 2.4661(7) no
Na1 O2 2_655 2.5042(7) no
Na1 Na2 1_655 3.6870(10) no
Na1 Na2 . 3.6870(10) no
Na2 O2 2 2.4705(7) no
Na2 N2 5_556 2.4710(8) no
Na2 N3 2_655 2.5014(7) no
Na2 Na1 1_455 3.6870(10) no
Na2 Na2 5_556 3.789(2) no
N2 Na2 5_556 2.4710(8) no
N3 Na2 1_655 2.5014(7) no
N4 Na1 3 2.4661(7) no

_cod_duplicate_entry 1100912
